data_7059220
loop_
_publ_author_name
'Custodio, Jean M. F.'
'Moura, Andrea F.'
'de Moraes, Manoel O.'
'Perez, Caridad N.'
'Napolitano, Hamilton B.'

_publ_section_title
;
 On the in silico and in vitro anticancer activity of sulfonamide
 chalcones: potential JNKK3 inhibitors
;
_journal_issue 8
_journal_name_full 'New Journal of Chemistry'
_journal_page_first 3294
_journal_page_last 3309
_journal_paper_doi 10.1039/C9NJ05612B
_journal_volume 44
_journal_year 2020
_chemical_formula_sum 'C21 H16 Cl N O3 S'
_chemical_formula_weight 397.86
_space_group_crystal_system monoclinic
_space_group_IT_number 14
_space_group_name_Hall '-P 2ybc'
_space_group_name_H-M_alt 'P 1 21/c 1'
_atom_sites_solution_hydrogens mixed
_atom_sites_solution_primary dual
_atom_sites_solution_secondary difmap
_audit_block_doi 10.5517/ccdc.csd.cc20qnq4
_audit_creation_method SHELXL-2016/6
_audit_update_record
;
2019-04-02 deposited with the CCDC.	2020-01-21 downloaded from the CCDC.
;
_cell_angle_alpha 90
_cell_angle_beta 62.896(3)
_cell_angle_gamma 90
_cell_formula_units_Z 4
_cell_length_a 13.7952(7)
_cell_length_b 7.5840(4)
_cell_length_c 20.2728(9)
_cell_measurement_reflns_used 9935
_cell_measurement_temperature 296(2)
_cell_measurement_theta_max 26.37
_cell_measurement_theta_min 2.26
_cell_volume 1888.07(17)
_computing_cell_refinement 'Bruker SAINT (Bruker, 2015)'
_computing_data_collection 'Bruker APEX-3 (Bruker, 2015)'
_computing_data_reduction 'Bruker SAINT (Bruker, 2015)'
_computing_molecular_graphics 'Bruker XP (Bruker, 2015)'
_computing_publication_material 'CIFTAB (Sheldrick, 2008)'
_computing_structure_refinement 'SHELXL-2014/7 (Sheldrick, 2015)'
_computing_structure_solution 'SHELXT-2014/2 (Sheldrick, 2015)'
_diffrn_ambient_temperature 296(2)
_diffrn_detector_area_resol_mean 8.33
_diffrn_measured_fraction_theta_full 1.000
_diffrn_measured_fraction_theta_max 0.999
_diffrn_measurement_device_type 'Bruker APEX-II'
_diffrn_measurement_method 'combination of \w and \f-scans '
_diffrn_radiation_monochromator graphite
_diffrn_radiation_source 'fine-focus sealed tube'
_diffrn_radiation_type MoK\a
_diffrn_radiation_wavelength 0.71073
_diffrn_reflns_av_R_equivalents 0.0349
_diffrn_reflns_av_unetI/netI 0.0190
_diffrn_reflns_Laue_measured_fraction_full 1.000
_diffrn_reflns_Laue_measured_fraction_max 0.999
_diffrn_reflns_limit_h_max 17
_diffrn_reflns_limit_h_min -15
_diffrn_reflns_limit_k_max 9
_diffrn_reflns_limit_k_min -9
_diffrn_reflns_limit_l_max 25
_diffrn_reflns_limit_l_min -25
_diffrn_reflns_number 27435
_diffrn_reflns_point_group_measured_fraction_full 1.000
_diffrn_reflns_point_group_measured_fraction_max 0.999
_diffrn_reflns_theta_full 25.242
_diffrn_reflns_theta_max 26.399
_diffrn_reflns_theta_min 1.658
_exptl_absorpt_coefficient_mu 0.334
_exptl_absorpt_correction_T_max 0.7454
_exptl_absorpt_correction_T_min 0.6300
_exptl_absorpt_correction_type multi-scan
_exptl_absorpt_process_details SADABS
_exptl_crystal_colour 'pale yellow'
_exptl_crystal_density_diffrn 1.400
_exptl_crystal_description prism
_exptl_crystal_F_000 824
_exptl_crystal_recrystallization_method 'Re-crystallisation from solvent: Dichlorometane'
_exptl_crystal_size_max 0.736
_exptl_crystal_size_mid 0.457
_exptl_crystal_size_min 0.336
_refine_diff_density_max 0.265
_refine_diff_density_min -0.331
_refine_diff_density_rms 0.044
_refine_ls_extinction_method none
_refine_ls_goodness_of_fit_ref 1.040
_refine_ls_hydrogen_treatment mixed
_refine_ls_matrix_type full
_refine_ls_number_parameters 259
_refine_ls_number_reflns 3880
_refine_ls_number_restraints 0
_refine_ls_restrained_S_all 1.040
_refine_ls_R_factor_all 0.0447
_refine_ls_R_factor_gt 0.0384
_refine_ls_shift/su_max 0.018
_refine_ls_shift/su_mean 0.003
_refine_ls_structure_factor_coef Fsqd
_refine_ls_weighting_details 'w=1/[\s^2^(Fo^2^)+(0.0516P)^2^+0.6910P] where P=(Fo^2^+2Fc^2^)/3'
_refine_ls_weighting_scheme calc
_refine_ls_wR_factor_gt 0.1004
_refine_ls_wR_factor_ref 0.1057
_reflns_Friedel_coverage 0.000
_reflns_number_gt 3394
_reflns_number_total 3880
_reflns_threshold_expression 'I > 2\s(I)'
_cod_data_source_file c9nj05612b2.cif
_cod_data_source_block shelx
_cod_depositor_comments
;Adding full bibliography for 7059220--7059228.cif.

 Adding full bibliography for 7059220--7059228.cif.
;
_cod_original_sg_symbol_H-M 'P 21/c'
_cod_database_code 7059220
_shelx_shelxl_version_number 2016/6
_shelx_space_group_comment
;
The symmetry employed for this shelxl refinement is uniquely defined
by the following loop, which should always be used as a source of
symmetry information in preference to the above space-group names.
They are only intended as comments.
;
_shelx_estimated_absorpt_t_min 0.791
_shelx_estimated_absorpt_t_max 0.896

loop_
_space_group_symop_operation_xyz
'x, y, z'
'-x, y+1/2, -z+1/2'
'-x, -y, -z'
'x, -y-1/2, z-1/2'

loop_
_atom_site_label
_atom_site_type_symbol
_atom_site_fract_x
_atom_site_fract_y
_atom_site_fract_z
_atom_site_U_iso_or_equiv
_atom_site_adp_type
_atom_site_occupancy
_atom_site_site_symmetry_order
_atom_site_calc_flag
_atom_site_refinement_flags_posn
_atom_site_refinement_flags_adp
S1 S 0.26675(3) 0.34683(5) 0.45487(2) 0.03990(13) Uani 1 1 d . .
Cl1 Cl -0.28157(4) 0.56308(9) 0.35138(3) 0.07186(19) Uani 1 1 d . .
C10 C 0.22638(12) 0.4687(2) 0.27831(9) 0.0380(3) Uani 1 1 d . .
C6 C -0.10158(13) 0.4357(2) 0.23319(9) 0.0403(4) Uani 1 1 d . .
N1 N 0.22457(12) 0.3757(2) 0.39301(8) 0.0474(4) Uani 1 1 d . .
H1 H 0.1571(17) 0.369(3) 0.4085(11) 0.057 Uiso 1 1 d . U
C16 C 0.29573(13) 0.5581(2) 0.47717(8) 0.0390(4) Uani 1 1 d . .
O1 O 0.05143(10) 0.3919(2) 0.37336(8) 0.0622(4) Uani 1 1 d . .
C15 C 0.28250(12) 0.4411(2) 0.32079(9) 0.0379(3) Uani 1 1 d . .
O2 O 0.36587(10) 0.24945(17) 0.42373(7) 0.0561(3) Uani 1 1 d . .
C9 C 0.10871(13) 0.4261(2) 0.30779(10) 0.0440(4) Uani 1 1 d . .
O3 O 0.17427(10) 0.27745(18) 0.51741(7) 0.0561(3) Uani 1 1 d . .
C11 C 0.28377(14) 0.5407(2) 0.20770(10) 0.0471(4) Uani 1 1 d . .
H11 H 0.247139 0.562251 0.179722 0.057 Uiso 1 1 calc R U
C8 C 0.06033(13) 0.4234(3) 0.25604(10) 0.0490(4) Uani 1 1 d . .
H8 H 0.105819 0.411022 0.205555 0.059 Uiso 1 1 calc R U
C1 C -0.20971(14) 0.4900(2) 0.26050(10) 0.0450(4) Uani 1 1 d . .
C14 C 0.39379(13) 0.4776(3) 0.28944(10) 0.0488(4) Uani 1 1 d . .
H14 H 0.432071 0.455284 0.316257 0.059 Uiso 1 1 calc R U
C12 C 0.39268(15) 0.5810(3) 0.17800(10) 0.0527(5) Uani 1 1 d . .
H12 H 0.4279(17) 0.631(3) 0.1281(12) 0.063 Uiso 1 1 d . U
C5 C -0.05050(16) 0.3773(3) 0.15980(11) 0.0502(4) Uani 1 1 d . .
H5 H 0.0233(18) 0.341(3) 0.1410(11) 0.060 Uiso 1 1 d . U
C21 C 0.21072(17) 0.6741(3) 0.51389(10) 0.0520(4) Uani 1 1 d . .
H21 H 0.1414(17) 0.637(3) 0.5246(12) 0.062 Uiso 1 1 d . U
C13 C 0.44715(14) 0.5465(3) 0.21904(10) 0.0540(5) Uani 1 1 d . .
H13 H 0.5215(18) 0.574(3) 0.1969(12) 0.065 Uiso 1 1 d . U
C2 C -0.26340(16) 0.4876(3) 0.21747(12) 0.0593(5) Uani 1 1 d . .
H2 H -0.335387 0.525035 0.237136 0.071 Uiso 1 1 calc R U
C4 C -0.10370(18) 0.3748(3) 0.11660(12) 0.0620(5) Uani 1 1 d . .
H4 H -0.067625 0.335819 0.067806 0.074 Uiso 1 1 calc R U
C20 C 0.2352(2) 0.8410(3) 0.53133(13) 0.0751(7) Uani 1 1 d . .
H20 H 0.179650 0.922169 0.555714 0.090 Uiso 1 1 calc R U
C17 C 0.40158(16) 0.6040(3) 0.45906(11) 0.0594(5) Uani 1 1 d . .
H17 H 0.458003 0.524473 0.434484 0.071 Uiso 1 1 calc R U
C18 C 0.4229(2) 0.7689(4) 0.47773(14) 0.0827(8) Uani 1 1 d . .
H18 H 0.493976 0.800228 0.466374 0.099 Uiso 1 1 calc R U
C19 C 0.3409(3) 0.8857(3) 0.51260(15) 0.0845(8) Uani 1 1 d . .
H19 H 0.356449 0.997593 0.523961 0.101 Uiso 1 1 calc R U
C3 C -0.2103(2) 0.4299(3) 0.14550(13) 0.0676(6) Uani 1 1 d . .
H3 H -0.246279 0.428048 0.116293 0.081 Uiso 1 1 calc R U
C7 C -0.04540(13) 0.4382(2) 0.27942(10) 0.0439(4) Uani 1 1 d . .
H7 H -0.088486 0.451380 0.330177 0.053 Uiso 1 1 calc R U

loop_
_atom_site_aniso_label
_atom_site_aniso_U_11
_atom_site_aniso_U_22
_atom_site_aniso_U_33
_atom_site_aniso_U_23
_atom_site_aniso_U_13
_atom_site_aniso_U_12
S1 0.0355(2) 0.0430(2) 0.0368(2) 0.00577(16) -0.01276(17) -0.00034(16)
Cl1 0.0443(3) 0.1156(5) 0.0498(3) -0.0019(3) -0.0163(2) 0.0190(3)
C10 0.0300(8) 0.0420(8) 0.0416(8) -0.0020(7) -0.0159(7) -0.0004(6)
C6 0.0343(8) 0.0432(9) 0.0449(9) 0.0073(7) -0.0195(7) -0.0046(7)
N1 0.0315(7) 0.0677(10) 0.0413(8) 0.0077(7) -0.0151(6) -0.0122(7)
C16 0.0393(8) 0.0458(9) 0.0317(8) 0.0069(6) -0.0160(7) -0.0021(7)
O1 0.0315(6) 0.0991(11) 0.0540(8) 0.0161(7) -0.0177(6) -0.0116(7)
C15 0.0317(8) 0.0424(8) 0.0373(8) 0.0004(6) -0.0137(6) -0.0022(6)
O2 0.0516(7) 0.0565(8) 0.0549(7) 0.0002(6) -0.0195(6) 0.0161(6)
C9 0.0322(8) 0.0505(9) 0.0497(10) 0.0001(8) -0.0189(7) -0.0014(7)
O3 0.0521(7) 0.0582(8) 0.0472(7) 0.0157(6) -0.0134(6) -0.0131(6)
C11 0.0395(9) 0.0606(11) 0.0450(9) 0.0055(8) -0.0225(7) -0.0024(8)
C8 0.0349(8) 0.0648(11) 0.0485(10) -0.0022(8) -0.0200(8) -0.0029(8)
C1 0.0372(8) 0.0527(10) 0.0466(9) 0.0100(8) -0.0204(7) -0.0022(7)
C14 0.0313(8) 0.0724(12) 0.0440(9) 0.0078(8) -0.0183(7) -0.0059(8)
C12 0.0400(9) 0.0730(12) 0.0419(9) 0.0139(9) -0.0158(8) -0.0095(9)
C5 0.0453(10) 0.0535(10) 0.0517(10) -0.0003(8) -0.0220(8) -0.0019(8)
C21 0.0563(11) 0.0557(11) 0.0438(9) 0.0003(8) -0.0226(9) 0.0119(9)
C13 0.0299(8) 0.0803(14) 0.0479(10) 0.0118(9) -0.0143(7) -0.0108(8)
C2 0.0480(10) 0.0730(13) 0.0684(13) 0.0109(10) -0.0365(10) 0.0026(9)
C4 0.0729(14) 0.0684(13) 0.0524(11) -0.0037(9) -0.0353(10) -0.0034(11)
C20 0.121(2) 0.0553(12) 0.0580(13) -0.0093(10) -0.0488(14) 0.0278(13)
C17 0.0459(10) 0.0747(13) 0.0545(11) 0.0024(10) -0.0201(9) -0.0123(9)
C18 0.0875(18) 0.0870(18) 0.0780(16) 0.0108(14) -0.0415(14) -0.0406(15)
C19 0.138(3) 0.0565(14) 0.0775(16) 0.0137(12) -0.0655(18) -0.0299(16)
C3 0.0789(15) 0.0773(14) 0.0708(14) 0.0051(11) -0.0552(13) -0.0021(12)
C7 0.0357(8) 0.0512(10) 0.0462(9) 0.0056(7) -0.0199(7) -0.0027(7)

loop_
_atom_type_symbol
_atom_type_description
_atom_type_scat_dispersion_real
_atom_type_scat_dispersion_imag
_atom_type_scat_source
C C 0.0033 0.0016 'International Tables Vol C Tables 4.2.6.8 and 6.1.1.4'
H H 0.0000 0.0000 'International Tables Vol C Tables 4.2.6.8 and 6.1.1.4'
O O 0.0106 0.0060 'International Tables Vol C Tables 4.2.6.8 and 6.1.1.4'
S S 0.1246 0.1234 'International Tables Vol C Tables 4.2.6.8 and 6.1.1.4'
Cl Cl 0.1484 0.1585 'International Tables Vol C Tables 4.2.6.8 and 6.1.1.4'
N N 0.0061 0.0033 'International Tables Vol C Tables 4.2.6.8 and 6.1.1.4'

loop_
_citation_id
_citation_doi
_citation_year
1 10.1016/j.molstruc.2019.126896 2019

loop_
_geom_angle_atom_site_label_1
_geom_angle_atom_site_label_2
_geom_angle_atom_site_label_3
_geom_angle
O2 S1 O3 119.45(8)
O2 S1 N1 109.75(8)
O3 S1 N1 104.27(8)
O2 S1 C16 107.55(8)
O3 S1 C16 108.85(8)
N1 S1 C16 106.24(8)
C11 C10 C15 118.16(14)
C11 C10 C9 120.21(15)
C15 C10 C9 121.62(14)
C1 C6 C5 116.45(16)
C1 C6 C7 121.62(16)
C5 C6 C7 121.93(15)
C15 N1 S1 128.46(12)
C17 C16 C21 121.27(18)
C17 C16 S1 119.92(15)
C21 C16 S1 118.81(14)
C14 C15 N1 122.10(15)
C14 C15 C10 119.21(15)
N1 C15 C10 118.68(14)
O1 C9 C8 119.38(15)
O1 C9 C10 121.88(15)
C8 C9 C10 118.74(15)
C12 C11 C10 122.23(16)
C7 C8 C9 121.84(17)
C2 C1 C6 122.04(17)
C2 C1 Cl1 117.63(14)
C6 C1 Cl1 120.32(13)
C13 C14 C15 120.34(16)
C11 C12 C13 118.79(17)
C4 C5 C6 121.74(18)
C16 C21 C20 118.0(2)
C12 C13 C14 121.17(16)
C3 C2 C1 119.79(19)
C5 C4 C3 120.08(19)
C19 C20 C21 120.2(2)
C18 C17 C16 119.3(2)
C19 C18 C17 120.3(2)
C18 C19 C20 120.9(2)
C2 C3 C4 119.91(18)
C8 C7 C6 126.25(17)

loop_
_geom_bond_atom_site_label_1
_geom_bond_atom_site_label_2
_geom_bond_distance
S1 O2 1.4237(13)
S1 O3 1.4276(12)
S1 N1 1.6199(15)
S1 C16 1.7597(17)
Cl1 C1 1.7379(18)
C10 C11 1.393(2)
C10 C15 1.411(2)
C10 C9 1.487(2)
C6 C1 1.396(2)
C6 C5 1.397(2)
C6 C7 1.463(2)
N1 C15 1.401(2)
C16 C17 1.378(3)
C16 C21 1.381(2)
O1 C9 1.226(2)
C15 C14 1.396(2)
C9 C8 1.478(2)
C11 C12 1.374(2)
C8 C7 1.317(2)
C1 C2 1.378(3)
C14 C13 1.376(2)
C12 C13 1.377(3)
C5 C4 1.375(3)
C21 C20 1.397(3)
C2 C3 1.372(3)
C4 C3 1.377(3)
C20 C19 1.371(4)
C17 C18 1.376(3)
C18 C19 1.355(4)

loop_
_geom_hbond_atom_site_label_D
_geom_hbond_atom_site_label_H
_geom_hbond_atom_site_label_A
_geom_hbond_distance_DH
_geom_hbond_distance_HA
_geom_hbond_distance_DA
_geom_hbond_angle_DHA
_geom_hbond_site_symmetry_A
C5 H5 O3 0.95(2) 2.58(2) 3.342(2) 137.1(16) 4_565
C21 H21 O1 0.92(2) 2.53(2) 3.320(2) 144.1(17) 3_566
C12 H12 O2 0.98(2) 2.70(2) 3.274(2) 118.1(15) 2_655
C13 H13 O2 0.94(2) 2.59(2) 3.255(2) 128.5(16) 2_655

loop_
_geom_torsion_atom_site_label_1
_geom_torsion_atom_site_label_2
_geom_torsion_atom_site_label_3
_geom_torsion_atom_site_label_4
_geom_torsion
O2 S1 N1 C15 -50.88(18)
O3 S1 N1 C15 -179.95(16)
C16 S1 N1 C15 65.13(18)
O2 S1 C16 C17 4.05(16)
O3 S1 C16 C17 134.82(15)
N1 S1 C16 C17 -113.43(15)
O2 S1 C16 C21 -174.87(13)
O3 S1 C16 C21 -44.10(15)
N1 S1 C16 C21 67.65(15)
S1 N1 C15 C14 6.0(3)
S1 N1 C15 C10 -174.84(13)
C11 C10 C15 C14 -3.4(2)
C9 C10 C15 C14 177.79(16)
C11 C10 C15 N1 177.37(16)
C9 C10 C15 N1 -1.4(2)
C11 C10 C9 O1 -167.15(18)
C15 C10 C9 O1 11.6(3)
C11 C10 C9 C8 13.5(2)
C15 C10 C9 C8 -167.71(16)
C15 C10 C11 C12 1.6(3)
C9 C10 C11 C12 -179.56(18)
O1 C9 C8 C7 20.8(3)
C10 C9 C8 C7 -159.90(18)
C5 C6 C1 C2 -0.5(3)
C7 C6 C1 C2 -179.80(17)
C5 C6 C1 Cl1 179.35(14)
C7 C6 C1 Cl1 0.0(2)
N1 C15 C14 C13 -178.16(18)
C10 C15 C14 C13 2.6(3)
C10 C11 C12 C13 1.0(3)
C1 C6 C5 C4 0.5(3)
C7 C6 C5 C4 179.84(18)
C17 C16 C21 C20 0.9(3)
S1 C16 C21 C20 179.82(14)
C11 C12 C13 C14 -1.9(3)
C15 C14 C13 C12 0.0(3)
C6 C1 C2 C3 0.2(3)
Cl1 C1 C2 C3 -179.58(17)
C6 C5 C4 C3 -0.3(3)
C16 C21 C20 C19 -0.5(3)
C21 C16 C17 C18 -0.2(3)
S1 C16 C17 C18 -179.12(16)
C16 C17 C18 C19 -1.0(4)
C17 C18 C19 C20 1.4(4)
C21 C20 C19 C18 -0.7(4)
C1 C2 C3 C4 0.0(3)
C5 C4 C3 C2 0.1(3)
C9 C8 C7 C6 -179.47(16)
C1 C6 C7 C8 -165.82(18)
C5 C6 C7 C8 14.9(3)
